data_1100538
loop_
_publ_author_name
'Grebe, Jutta'
'Geiseler, Gertraud'
'Harms, Klaus'
'Dehnicke, Kurt'

_publ_section_title
;
 Donor-Akzeptor-Komplexe von Halogenidionen mit 1.4-Diiodtetrafluorbenzol /
 Donor-Acceptor Complexes of Halide Ions with 1,4-Diiodotetrafluorobenzene
;
_journal_coden_ASTM ZNBSEN
_journal_issue 1
_journal_name_full
;
 Zeitschrift f\"ur Naturforschung, B: A Journal of Chemical Sciences
;
_journal_page_first 77
_journal_page_last 86
_journal_paper_doi 10.1515/znb-1999-0116
_journal_volume 54
_journal_year 1999
_chemical_formula_sum 'C58 H48 Cl10 F4 I2 P2'
_space_group_IT_number 2
_symmetry_cell_setting triclinic
_symmetry_Int_Tables_number 2
_symmetry_space_group_name_Hall '-P 1'
_symmetry_space_group_name_H-M 'P -1'
_cell_angle_alpha 91.84(1)
_cell_angle_beta 106.60(1)
_cell_angle_gamma 99.84(1)
_cell_formula_units_Z 1
_cell_length_a 10.902(1)
_cell_length_b 12.062(1)
_cell_length_c 12.428(1)
_cod_database_code 1100538

loop_
_symmetry_equiv_pos_site_id
_symmetry_equiv_pos_as_xyz
1 x,y,z
2 -x,-y,-z

loop_
_atom_site_label
_atom_site_type_symbol
_atom_site_fract_x
_atom_site_fract_y
_atom_site_fract_z
I1 I 0.22632(2) 0.81735(2) 0.04865(2)
P1 P 0.20685(9) 1.36081(7) 0.51001(7)
Cl1 Cl 0.43459(9) 0.66616(8) 0.09226(7)
Cl2 Cl 0.14343(13) 1.33336(12) -0.05384(11)
Cl3 Cl 0.31876(14) 1.23074(16) 0.11676(15)
Cl4 Cl -0.22129(16) -0.11180(15) -0.77752(15)
Cl5 Cl -0.41369(19) 0.03003(14) -0.7841(2)
F1 F 0.0045(3) 0.8610(2) -0.1734(2)
F2 F 0.1637(3) 1.0004(2) 0.2098(2)
C1 C 0.0904(4) 0.9257(3) 0.0194(3)
C2 C 0.0823(4) 0.9981(3) 0.1045(3)
C3 C 0.0047(4) 0.9293(3) -0.0860(3)
C4 C 0.3059(4) 1.3414(4) 0.0276(4)
H1 H 0.33720 1.41420 0.07300
H2 H 0.36050 1.33680 -0.02220
C5 C -0.3629(6) -0.0686(4) -0.8603(5)
H3 H -0.34530 -0.03510 -0.92650
H4 H -0.43300 -0.13480 -0.88700
C6 C 0.3303(3) 1.2789(3) 0.5097(3)
C7 C 0.3177(4) 1.2148(4) 0.4102(3)
H5 H 0.24740 1.21650 0.34580
C8 C 0.4084(4) 1.1489(4) 0.4064(4)
H6 H 0.39900 1.10460 0.33980
C9 C 0.5127(4) 1.1482(4) 0.4999(4)
H7 H 0.57520 1.10440 0.49660
C10 C 0.5259(4) 1.2111(4) 0.5984(4)
H8 H 0.59690 1.20930 0.66210
C11 C 0.4350(4) 1.2771(4) 0.6040(3)
H9 H 0.44440 1.32020 0.67120
C12 C 0.2657(3) 1.4774(3) 0.6164(3)
C13 C 0.3096(4) 1.4580(3) 0.7297(3)
H10 H 0.31300 1.38400 0.75050
C14 C 0.3482(4) 1.5477(3) 0.8115(3)
H11 H 0.37770 1.53470 0.88800
C15 C 0.3435(4) 1.6566(3) 0.7813(3)
H12 H 0.36850 1.71720 0.83720
C16 C 0.3019(4) 1.6766(3) 0.6681(4)
H13 H 0.30080 1.75090 0.64760
C17 C 0.2622(4) 1.5871(3) 0.5854(3)
H14 H 0.23300 1.60030 0.50900
C18 C 0.1612(4) 1.4128(3) 0.3738(3)
C19 C 0.2593(4) 1.4739(4) 0.3367(3)
H15 H 0.34670 1.48330 0.38130
C20 C 0.2288(5) 1.5210(4) 0.2341(4)
H16 H 0.29510 1.56250 0.20920
C21 C 0.1009(5) 1.5065(4) 0.1692(3)
H17 H 0.07980 1.53880 0.10000
C22 C 0.0019(4) 1.4441(4) 0.2054(3)
H18 H -0.08500 1.43280 0.15960
C23 C 0.0318(4) 1.3992(3) 0.3078(3)
H19 H -0.03490 1.35950 0.33340
C24 C 0.0684(3) 1.2716(3) 0.5339(3)
C25 C 0.0199(4) 1.3001(4) 0.6214(3)
H20 H 0.05660 1.36840 0.66660
C26 C -0.0828(4) 1.2272(4) 0.6411(4)
H21 H -0.11430 1.24550 0.70110
C27 C -0.1385(4) 1.1290(4) 0.5741(4)
H22 H -0.20750 1.07990 0.58880
C28 C -0.0941(4) 1.1010(4) 0.4843(4)
H23 H -0.13430 1.03430 0.43720
C29 C 0.0101(4) 1.1725(3) 0.4652(3)
H24 H 0.04150 1.15370 0.40530
C3A* C -0.0047(4) 1.0707(3) 0.0860(3)
F1A* F -0.0045(3) 1.1390(2) 0.1734(2)
C1A* C -0.0904(4) 1.0743(3) -0.0194(3)
I1A* I -0.22632(2) 1.18265(2) -0.04865(2)
C2A* C -0.0823(4) 1.0019(3) -0.1045(3)
F2A* F -0.1637(3) 0.9996(2) -0.2098(2)

loop_
_atom_type_symbol
_atom_type_radius_bond
C 0.68
H 0.23
Cl 0.99
F 0.64
I 1.40
P 1.05
